data_7112050
loop_
_publ_author_name
'H. Schubert'
'W. Leis'
'H. A. Mayer'
'L. Wesemann'

_publ_section_title
;
 A bidentate boryl ligand: syntheses of platinum and iridium complexes
;
_journal_name_full Chem.Commun.
_journal_page_first 2738
_journal_paper_doi 10.1039/c4cc00344f
_journal_volume 50
_journal_year 2014
_chemical_formula_sum 'C50 H42 B2 N4 P2 Pt'
_chemical_formula_weight 977.52
_chemical_name_systematic
;
 ?
;
_space_group_crystal_system monoclinic
_space_group_IT_number 13
_space_group_name_Hall '-P 2yac'
_space_group_name_H-M_alt 'P 1 2/n 1'
_symmetry_space_group_name_Hall '-P 2yac'
_symmetry_space_group_name_H-M 'P 1 2/n 1'
_atom_sites_solution_hydrogens geom
_atom_sites_solution_primary direct
_atom_sites_solution_secondary difmap
_audit_creation_method SHELXL-97
_cell_angle_alpha 90.00
_cell_angle_beta 104.242(2)
_cell_angle_gamma 90.00
_cell_formula_units_Z 2
_cell_length_a 12.2156(4)
_cell_length_b 12.5195(5)
_cell_length_c 13.8368(5)
_cell_measurement_reflns_used 125
_cell_measurement_temperature 100.(2)
_cell_measurement_theta_max 24.1268
_cell_measurement_theta_min 3.7564
_cell_volume 2051.07(13)
_computing_cell_refinement 'APEX2 v2013.4-0 (Bruker AXS)'
_computing_data_reduction 'SAINT V8.30C (Bruker AXS Inc., 2013)'
_computing_structure_refinement 'SHELXL-97 (Sheldrick, 1997)'
_diffrn_ambient_temperature 100(2)
_diffrn_detector_area_resol_mean 8.3333
_diffrn_measured_fraction_theta_full 0.996
_diffrn_measured_fraction_theta_max 0.996
_diffrn_measurement_device_type 'Bruker APEX-II CCD Duo'
_diffrn_measurement_method '\f and \w scans'
_diffrn_radiation_monochromator graphite
_diffrn_radiation_source 'micro source'
_diffrn_radiation_type MoK\a
_diffrn_radiation_wavelength 0.71073
_diffrn_reflns_av_R_equivalents 0.0401
_diffrn_reflns_av_sigmaI/netI 0.0265
_diffrn_reflns_limit_h_max 16
_diffrn_reflns_limit_h_min -16
_diffrn_reflns_limit_k_max 16
_diffrn_reflns_limit_k_min -16
_diffrn_reflns_limit_l_max 18
_diffrn_reflns_limit_l_min -18
_diffrn_reflns_number 36846
_diffrn_reflns_theta_full 28.31
_diffrn_reflns_theta_max 28.31
_diffrn_reflns_theta_min 1.63
_exptl_absorpt_coefficient_mu 3.541
_exptl_absorpt_correction_T_max 0.9012
_exptl_absorpt_correction_T_min 0.3389
_exptl_absorpt_correction_type multi-scan
_exptl_absorpt_process_details 'SADABS V2012/1 (Bruker AXS Inc.)'
_exptl_crystal_colour 'clear yellow-green'
_exptl_crystal_density_diffrn 1.583
_exptl_crystal_density_method 'not measured'
_exptl_crystal_description prism
_exptl_crystal_F_000 976
_exptl_crystal_size_max 0.39
_exptl_crystal_size_mid 0.05
_exptl_crystal_size_min 0.03
_refine_diff_density_max 0.874
_refine_diff_density_min -0.925
_refine_diff_density_rms 0.086
_refine_ls_extinction_method none
_refine_ls_goodness_of_fit_ref 1.088
_refine_ls_hydrogen_treatment constr
_refine_ls_matrix_type full
_refine_ls_number_parameters 267
_refine_ls_number_reflns 5100
_refine_ls_number_restraints 0
_refine_ls_restrained_S_all 1.088
_refine_ls_R_factor_all 0.0216
_refine_ls_R_factor_gt 0.0195
_refine_ls_shift/su_max 0.001
_refine_ls_shift/su_mean 0.000
_refine_ls_structure_factor_coef Fsqd
_refine_ls_weighting_details 'calc w=1/[\s^2^(Fo^2^)+(0.0202P)^2^+0.8742P] where P=(Fo^2^+2Fc^2^)/3'
_refine_ls_weighting_scheme calc
_refine_ls_wR_factor_gt 0.0435
_refine_ls_wR_factor_ref 0.0440
_reflns_number_gt 4858
_reflns_number_total 5100
_reflns_threshold_expression >2sigma(I)
_cod_data_source_file c4cc00344f.txt
_cod_data_source_block mo_hs500duo_0m
_cod_database_code 7112050

loop_
_symmetry_equiv_pos_as_xyz
'x, y, z'
'-x+1/2, y, -z+1/2'
'-x, -y, -z'
'x-1/2, -y, z-1/2'

loop_
_atom_site_label
_atom_site_type_symbol
_atom_site_fract_x
_atom_site_fract_y
_atom_site_fract_z
_atom_site_U_iso_or_equiv
_atom_site_adp_type
_atom_site_occupancy
_atom_site_symmetry_multiplicity
_atom_site_calc_flag
_atom_site_refinement_flags
Pt1 Pt 0.2500 0.368417(8) 0.2500 0.00912(4) Uani 1 2 d S
P1 P 0.13349(4) 0.47633(4) 0.31819(4) 0.01094(10) Uani 1 1 d .
C30 C 0.03676(17) 0.38065(15) 0.35836(16) 0.0142(4) Uani 1 1 d .
H16 H 0.0157 0.4070 0.4188 0.017 Uiso 1 1 calc R
H15 H -0.0329 0.3702 0.3048 0.017 Uiso 1 1 calc R
N2 N 0.10014(15) 0.28197(13) 0.37906(13) 0.0122(3) Uani 1 1 d .
N3 N 0.23741(14) 0.15604(13) 0.38668(13) 0.0107(3) Uani 1 1 d .
C1 C 0.18898(17) 0.55692(16) 0.42927(15) 0.0125(4) Uani 1 1 d .
C2 C 0.22527(18) 0.66192(17) 0.42062(16) 0.0156(4) Uani 1 1 d .
H5 H 0.2134 0.6939 0.3566 0.019 Uiso 1 1 calc R
C3 C 0.27840(19) 0.71958(18) 0.50471(17) 0.0194(5) Uani 1 1 d .
H4 H 0.3024 0.7908 0.4981 0.023 Uiso 1 1 calc R
C4 C 0.2966(2) 0.67333(19) 0.59852(17) 0.0212(5) Uani 1 1 d .
H3 H 0.3326 0.7131 0.6561 0.025 Uiso 1 1 calc R
C5 C 0.2623(2) 0.56954(19) 0.60820(17) 0.0214(5) Uani 1 1 d .
H2 H 0.2754 0.5380 0.6724 0.026 Uiso 1 1 calc R
C6 C 0.20874(18) 0.51100(17) 0.52435(16) 0.0163(4) Uani 1 1 d .
H1 H 0.1855 0.4397 0.5316 0.020 Uiso 1 1 calc R
C7 C 0.08946(18) 0.20744(16) 0.45030(15) 0.0129(4) Uani 1 1 d .
C8 C 0.17435(17) 0.12984(16) 0.45646(15) 0.0129(4) Uani 1 1 d .
C9 C 0.32851(18) 0.09105(16) 0.37301(15) 0.0123(4) Uani 1 1 d .
C10 C 0.31683(19) -0.01983(16) 0.36500(16) 0.0156(4) Uani 1 1 d .
H10 H 0.2484 -0.0528 0.3699 0.019 Uiso 1 1 calc R
C11 C 0.4053(2) -0.08158(17) 0.34987(17) 0.0188(5) Uani 1 1 d .
H9 H 0.3976 -0.1571 0.3458 0.023 Uiso 1 1 calc R
C12 C 0.50464(19) -0.03442(18) 0.34065(17) 0.0192(5) Uani 1 1 d .
H8 H 0.5648 -0.0772 0.3298 0.023 Uiso 1 1 calc R
C13 C 0.51573(19) 0.07569(17) 0.34733(17) 0.0184(5) Uani 1 1 d .
H6 H 0.5832 0.1085 0.3397 0.022 Uiso 1 1 calc R
C14 C 0.42905(18) 0.13831(16) 0.36516(15) 0.0149(4) Uani 1 1 d .
H7 H 0.4384 0.2135 0.3720 0.018 Uiso 1 1 calc R
C15 C 0.18968(19) 0.05081(17) 0.52938(16) 0.0171(4) Uani 1 1 d .
H14 H 0.2478 -0.0010 0.5354 0.020 Uiso 1 1 calc R
C16 C 0.1173(2) 0.04960(18) 0.59354(17) 0.0212(5) Uani 1 1 d .
H13 H 0.1269 -0.0036 0.6439 0.025 Uiso 1 1 calc R
C17 C 0.0320(2) 0.12428(18) 0.58512(17) 0.0214(5) Uani 1 1 d .
H12 H -0.0167 0.1209 0.6291 0.026 Uiso 1 1 calc R
C18 C 0.01637(19) 0.20451(17) 0.51295(16) 0.0172(4) Uani 1 1 d .
H11 H -0.0425 0.2556 0.5068 0.021 Uiso 1 1 calc R
C19 C 0.03819(18) 0.56614(15) 0.23444(15) 0.0128(4) Uani 1 1 d .
C20 C 0.03891(19) 0.56785(16) 0.13380(16) 0.0154(4) Uani 1 1 d .
H17 H 0.0901 0.5235 0.1105 0.019 Uiso 1 1 calc R
C21 C -0.03491(19) 0.63407(17) 0.06718(17) 0.0199(5) Uani 1 1 d .
H21 H -0.0338 0.6349 -0.0012 0.024 Uiso 1 1 calc R
C22 C -0.10973(19) 0.69849(17) 0.10067(17) 0.0207(5) Uani 1 1 d .
H20 H -0.1600 0.7436 0.0552 0.025 Uiso 1 1 calc R
C23 C -0.11155(19) 0.69741(17) 0.20033(18) 0.0216(5) Uani 1 1 d .
H18 H -0.1630 0.7420 0.2231 0.026 Uiso 1 1 calc R
C24 C -0.03832(19) 0.63125(16) 0.26736(17) 0.0176(4) Uani 1 1 d .
H19 H -0.0403 0.6303 0.3356 0.021 Uiso 1 1 calc R
B1 B 0.1939(2) 0.25529(18) 0.33603(17) 0.0119(4) Uani 1 1 d .

loop_
_atom_site_aniso_label
_atom_site_aniso_U_11
_atom_site_aniso_U_22
_atom_site_aniso_U_33
_atom_site_aniso_U_23
_atom_site_aniso_U_13
_atom_site_aniso_U_12
Pt1 0.01024(6) 0.00821(5) 0.00936(5) 0.000 0.00327(4) 0.000
P1 0.0116(3) 0.0103(2) 0.0111(2) -0.00039(18) 0.0030(2) 0.00132(19)
C30 0.0128(10) 0.0134(10) 0.0170(10) -0.0012(8) 0.0049(8) 0.0011(8)
N2 0.0127(9) 0.0110(8) 0.0138(9) 0.0012(6) 0.0047(7) 0.0014(7)
N3 0.0117(8) 0.0105(8) 0.0102(8) 0.0009(6) 0.0034(7) -0.0003(6)
C1 0.0098(10) 0.0148(10) 0.0134(10) -0.0025(8) 0.0040(8) 0.0029(8)
C2 0.0155(10) 0.0160(10) 0.0148(10) -0.0005(8) 0.0030(9) 0.0018(8)
C3 0.0184(11) 0.0158(10) 0.0228(12) -0.0044(9) 0.0030(9) -0.0003(9)
C4 0.0189(12) 0.0246(11) 0.0177(11) -0.0079(9) 0.0000(9) 0.0003(9)
C5 0.0211(12) 0.0291(12) 0.0126(11) 0.0008(9) 0.0016(9) 0.0021(10)
C6 0.0147(11) 0.0191(11) 0.0151(10) 0.0013(8) 0.0036(9) 0.0024(8)
C7 0.0139(10) 0.0133(9) 0.0112(10) -0.0022(7) 0.0027(8) -0.0046(8)
C8 0.0140(10) 0.0143(10) 0.0104(9) -0.0029(8) 0.0032(8) -0.0050(8)
C9 0.0141(10) 0.0139(9) 0.0072(9) 0.0013(7) -0.0004(8) 0.0019(8)
C10 0.0174(11) 0.0142(10) 0.0138(10) 0.0012(8) 0.0010(9) -0.0001(8)
C11 0.0249(12) 0.0125(10) 0.0178(11) -0.0009(8) 0.0029(9) 0.0029(9)
C12 0.0183(11) 0.0202(11) 0.0179(11) -0.0016(9) 0.0020(9) 0.0069(9)
C13 0.0147(11) 0.0215(11) 0.0185(11) -0.0007(9) 0.0030(9) 0.0002(9)
C14 0.0157(10) 0.0144(10) 0.0132(10) -0.0012(8) 0.0008(8) 0.0006(8)
C15 0.0207(11) 0.0160(10) 0.0131(10) -0.0009(8) 0.0016(9) -0.0016(9)
C16 0.0292(13) 0.0208(11) 0.0142(11) 0.0018(8) 0.0068(10) -0.0068(10)
C17 0.0264(12) 0.0244(12) 0.0167(11) -0.0052(9) 0.0116(9) -0.0105(10)
C18 0.0167(11) 0.0186(10) 0.0176(11) -0.0063(8) 0.0067(9) -0.0039(9)
C19 0.0128(10) 0.0103(9) 0.0144(10) 0.0004(7) 0.0017(8) -0.0009(7)
C20 0.0169(11) 0.0133(10) 0.0157(10) -0.0016(8) 0.0031(9) -0.0014(8)
C21 0.0232(11) 0.0180(10) 0.0162(11) 0.0025(9) 0.0002(9) -0.0049(9)
C22 0.0173(11) 0.0142(10) 0.0251(12) 0.0039(9) -0.0048(9) 0.0011(9)
C23 0.0156(11) 0.0161(11) 0.0324(13) -0.0028(9) 0.0044(10) 0.0065(9)
C24 0.0193(11) 0.0166(10) 0.0172(10) -0.0029(8) 0.0049(9) 0.0013(9)
B1 0.0140(11) 0.0115(10) 0.0093(10) -0.0017(8) 0.0011(9) -0.0009(9)

loop_
_atom_type_symbol
_atom_type_description
_atom_type_scat_dispersion_real
_atom_type_scat_dispersion_imag
_atom_type_scat_source
C C 0.0033 0.0016 'International Tables Vol C Tables 4.2.6.8 and 6.1.1.4'
H H 0.0000 0.0000 'International Tables Vol C Tables 4.2.6.8 and 6.1.1.4'
N N 0.0061 0.0033 'International Tables Vol C Tables 4.2.6.8 and 6.1.1.4'
B B 0.0013 0.0007 'International Tables Vol C Tables 4.2.6.8 and 6.1.1.4'
P P 0.1023 0.0942 'International Tables Vol C Tables 4.2.6.8 and 6.1.1.4'
Pt Pt -1.7033 8.3905 'International Tables Vol C Tables 4.2.6.8 and 6.1.1.4'

loop_
_geom_angle_atom_site_label_1
_geom_angle_atom_site_label_2
_geom_angle_atom_site_label_3
_geom_angle
_geom_angle_site_symmetry_1
_geom_angle_site_symmetry_3
B1 Pt1 B1 93.75(12) 2 .
B1 Pt1 P1 162.27(7) 2 .
B1 Pt1 P1 80.92(6) . .
B1 Pt1 P1 80.92(7) 2 2
B1 Pt1 P1 162.27(7) . 2
P1 Pt1 P1 108.92(3) . 2
C19 P1 C1 104.02(9) . .
C19 P1 C30 103.57(9) . .
C1 P1 C30 103.65(10) . .
C19 P1 Pt1 117.47(7) . .
C1 P1 Pt1 121.72(7) . .
C30 P1 Pt1 104.15(6) . .
N2 C30 P1 105.08(13) . .
N2 C30 H16 110.7 . .
P1 C30 H16 110.7 . .
N2 C30 H15 110.7 . .
P1 C30 H15 110.7 . .
H16 C30 H15 108.8 . .
C7 N2 C30 125.12(17) . .
C7 N2 B1 110.97(17) . .
C30 N2 B1 123.47(17) . .
C8 N3 C9 122.10(16) . .
C8 N3 B1 109.28(17) . .
C9 N3 B1 128.61(17) . .
C6 C1 C2 118.68(19) . .
C6 C1 P1 120.44(16) . .
C2 C1 P1 120.43(16) . .
C3 C2 C1 120.6(2) . .
C3 C2 H5 119.7 . .
C1 C2 H5 119.7 . .
C2 C3 C4 120.1(2) . .
C2 C3 H4 120.0 . .
C4 C3 H4 120.0 . .
C5 C4 C3 120.0(2) . .
C5 C4 H3 120.0 . .
C3 C4 H3 120.0 . .
C4 C5 C6 120.4(2) . .
C4 C5 H2 119.8 . .
C6 C5 H2 119.8 . .
C5 C6 C1 120.2(2) . .
C5 C6 H1 119.9 . .
C1 C6 H1 119.9 . .
N2 C7 C18 130.4(2) . .
N2 C7 C8 108.10(17) . .
C18 C7 C8 121.37(19) . .
C15 C8 C7 119.99(19) . .
C15 C8 N3 131.4(2) . .
C7 C8 N3 108.38(17) . .
C14 C9 C10 119.42(19) . .
C14 C9 N3 119.98(18) . .
C10 C9 N3 120.59(19) . .
C11 C10 C9 119.9(2) . .
C11 C10 H10 120.1 . .
C9 C10 H10 120.1 . .
C12 C11 C10 120.7(2) . .
C12 C11 H9 119.7 . .
C10 C11 H9 119.7 . .
C11 C12 C13 119.5(2) . .
C11 C12 H8 120.3 . .
C13 C12 H8 120.3 . .
C12 C13 C14 120.5(2) . .
C12 C13 H6 119.7 . .
C14 C13 H6 119.7 . .
C13 C14 C9 120.03(19) . .
C13 C14 H7 120.0 . .
C9 C14 H7 120.0 . .
C8 C15 C16 118.3(2) . .
C8 C15 H14 120.8 . .
C16 C15 H14 120.8 . .
C17 C16 C15 121.3(2) . .
C17 C16 H13 119.3 . .
C15 C16 H13 119.3 . .
C16 C17 C18 120.9(2) . .
C16 C17 H12 119.5 . .
C18 C17 H12 119.5 . .
C7 C18 C17 118.0(2) . .
C7 C18 H11 121.0 . .
C17 C18 H11 121.0 . .
C20 C19 C24 119.02(19) . .
C20 C19 P1 119.08(16) . .
C24 C19 P1 121.87(16) . .
C21 C20 C19 120.5(2) . .
C21 C20 H17 119.7 . .
C19 C20 H17 119.7 . .
C22 C21 C20 120.0(2) . .
C22 C21 H21 120.0 . .
C20 C21 H21 120.0 . .
C21 C22 C23 120.2(2) . .
C21 C22 H20 119.9 . .
C23 C22 H20 119.9 . .
C22 C23 C24 120.3(2) . .
C22 C23 H18 119.9 . .
C24 C23 H18 119.9 . .
C23 C24 C19 120.1(2) . .
C23 C24 H19 120.0 . .
C19 C24 H19 120.0 . .
N2 B1 N3 103.23(17) . .
N2 B1 Pt1 118.90(15) . .
N3 B1 Pt1 136.44(16) . .

loop_
_geom_bond_atom_site_label_1
_geom_bond_atom_site_label_2
_geom_bond_distance
_geom_bond_site_symmetry_2
Pt1 B1 2.072(2) 2
Pt1 B1 2.072(2) .
Pt1 P1 2.3242(5) .
Pt1 P1 2.3242(5) 2
P1 C19 1.816(2) .
P1 C1 1.824(2) .
P1 C30 1.861(2) .
C30 N2 1.449(2) .
C30 H16 0.9900 .
C30 H15 0.9900 .
N2 C7 1.387(3) .
N2 B1 1.454(3) .
N3 C8 1.414(3) .
N3 C9 1.428(3) .
N3 B1 1.461(3) .
C1 C6 1.401(3) .
C1 C2 1.402(3) .
C2 C3 1.387(3) .
C2 H5 0.9500 .
C3 C4 1.388(3) .
C3 H4 0.9500 .
C4 C5 1.382(3) .
C4 H3 0.9500 .
C5 C6 1.392(3) .
C5 H2 0.9500 .
C6 H1 0.9500 .
C7 C18 1.389(3) .
C7 C8 1.408(3) .
C8 C15 1.392(3) .
C9 C14 1.391(3) .
C9 C10 1.397(3) .
C10 C11 1.386(3) .
C10 H10 0.9500 .
C11 C12 1.384(3) .
C11 H9 0.9500 .
C12 C13 1.386(3) .
C12 H8 0.9500 .
C13 C14 1.387(3) .
C13 H6 0.9500 .
C14 H7 0.9500 .
C15 C16 1.399(3) .
C15 H14 0.9500 .
C16 C17 1.383(3) .
C16 H13 0.9500 .
C17 C18 1.396(3) .
C17 H12 0.9500 .
C18 H11 0.9500 .
C19 C20 1.395(3) .
C19 C24 1.398(3) .
C20 C21 1.393(3) .
C20 H17 0.9500 .
C21 C22 1.382(3) .
C21 H21 0.9500 .
C22 C23 1.385(3) .
C22 H20 0.9500 .
C23 C24 1.392(3) .
C23 H18 0.9500 .
C24 H19 0.9500 .

loop_
_geom_torsion_atom_site_label_1
_geom_torsion_atom_site_label_2
_geom_torsion_atom_site_label_3
_geom_torsion_atom_site_label_4
_geom_torsion
_geom_torsion_site_symmetry_1
B1 Pt1 P1 C19 -60.7(2) 2
B1 Pt1 P1 C19 -134.31(10) .
P1 Pt1 P1 C19 60.91(7) 2
B1 Pt1 P1 C1 169.3(2) 2
B1 Pt1 P1 C1 95.73(10) .
P1 Pt1 P1 C1 -69.05(8) 2
B1 Pt1 P1 C30 53.1(2) 2
B1 Pt1 P1 C30 -20.50(10) .
P1 Pt1 P1 C30 174.72(7) 2
C19 P1 C30 N2 150.95(14) .
C1 P1 C30 N2 -100.69(14) .
Pt1 P1 C30 N2 27.57(14) .
P1 C30 N2 C7 148.51(17) .
P1 C30 N2 B1 -23.2(2) .
C19 P1 C1 C6 142.74(17) .
C30 P1 C1 C6 34.71(19) .
Pt1 P1 C1 C6 -81.77(18) .
C19 P1 C1 C2 -45.03(19) .
C30 P1 C1 C2 -153.06(17) .
Pt1 P1 C1 C2 90.46(17) .
C6 C1 C2 C3 -0.8(3) .
P1 C1 C2 C3 -173.17(17) .
C1 C2 C3 C4 0.3(3) .
C2 C3 C4 C5 0.4(3) .
C3 C4 C5 C6 -0.5(3) .
C4 C5 C6 C1 -0.1(3) .
C2 C1 C6 C5 0.7(3) .
P1 C1 C6 C5 173.06(17) .
C30 N2 C7 C18 3.6(3) .
B1 N2 C7 C18 176.2(2) .
C30 N2 C7 C8 -172.83(18) .
B1 N2 C7 C8 -0.2(2) .
N2 C7 C8 C15 173.88(18) .
C18 C7 C8 C15 -2.9(3) .
N2 C7 C8 N3 -0.9(2) .
C18 C7 C8 N3 -177.72(19) .
C9 N3 C8 C15 7.5(3) .
B1 N3 C8 C15 -172.3(2) .
C9 N3 C8 C7 -178.51(17) .
B1 N3 C8 C7 1.7(2) .
C8 N3 C9 C14 -135.8(2) .
B1 N3 C9 C14 43.9(3) .
C8 N3 C9 C10 45.7(3) .
B1 N3 C9 C10 -134.5(2) .
C14 C9 C10 C11 0.3(3) .
N3 C9 C10 C11 178.78(19) .
C9 C10 C11 C12 -1.2(3) .
C10 C11 C12 C13 0.4(3) .
C11 C12 C13 C14 1.3(3) .
C12 C13 C14 C9 -2.2(3) .
C10 C9 C14 C13 1.4(3) .
N3 C9 C14 C13 -177.06(19) .
C7 C8 C15 C16 1.6(3) .
N3 C8 C15 C16 175.0(2) .
C8 C15 C16 C17 0.3(3) .
C15 C16 C17 C18 -0.9(3) .
N2 C7 C18 C17 -173.7(2) .
C8 C7 C18 C17 2.3(3) .
C16 C17 C18 C7 -0.4(3) .
C1 P1 C19 C20 137.25(17) .
C30 P1 C19 C20 -114.66(17) .
Pt1 P1 C19 C20 -0.53(19) .
C1 P1 C19 C24 -44.75(19) .
C30 P1 C19 C24 63.34(19) .
Pt1 P1 C19 C24 177.47(15) .
C24 C19 C20 C21 0.5(3) .
P1 C19 C20 C21 178.55(16) .
C19 C20 C21 C22 -0.1(3) .
C20 C21 C22 C23 0.0(3) .
C21 C22 C23 C24 -0.2(3) .
C22 C23 C24 C19 0.5(3) .
C20 C19 C24 C23 -0.7(3) .
P1 C19 C24 C23 -178.69(17) .
C7 N2 B1 N3 1.2(2) .
C30 N2 B1 N3 173.94(17) .
C7 N2 B1 Pt1 -167.36(14) .
C30 N2 B1 Pt1 5.4(3) .
C8 N3 B1 N2 -1.7(2) .
C9 N3 B1 N2 178.49(18) .
C8 N3 B1 Pt1 163.66(18) .
C9 N3 B1 Pt1 -16.1(3) .
B1 Pt1 B1 N2 -151.2(2) 2
P1 Pt1 B1 N2 11.76(15) .
P1 Pt1 B1 N2 137.10(16) 2
B1 Pt1 B1 N3 45.07(18) 2
P1 Pt1 B1 N3 -151.9(2) .
P1 Pt1 B1 N3 -26.6(4) 2
